data_7041080
loop_
_publ_author_name
'Boyde, Nicholas C.'
'Rightmire, Nicholas R.'
'Bierschenk, Eric J.'
'Steelman, Grant W.'
'Hanusa, Timothy P.'
'Brennessel, William W.'

_publ_section_title
;
 Reaction environment and ligand lability in group 4 Cp2MXY (X, Y = Cl,
 OtBu) complexes.
;
_journal_issue 46
_journal_name_full 'Dalton transactions (Cambridge, England : 2003)'
_journal_page_first 18635
_journal_page_last 18642
_journal_paper_doi 10.1039/c6dt03199d
_journal_volume 45
_journal_year 2016
_chemical_formula_moiety 'C18 H28 Hf O2'
_chemical_formula_sum 'C18 H28 Hf O2'
_chemical_formula_weight 454.89
_chemical_name_common haneb04
_chemical_name_systematic bis(cyclopentadienyl)hafnium(bis(tert-butoxide))
_chemical_properties_physical ', Air-sensitive,Moisture-sensitive'
_space_group_crystal_system tetragonal
_space_group_IT_number 113
_space_group_name_Hall 'P -4 2ab'
_space_group_name_H-M_alt 'P -4 21 m'
_symmetry_space_group_name_Hall 'P -4 2ab'
_symmetry_space_group_name_H-M 'P -4 21 m'
_atom_sites_solution_hydrogens geom
_atom_sites_solution_primary direct
_atom_sites_solution_secondary difmap
_audit_creation_method SHELXL-2013
_audit_update_record
;
2016-07-28 deposited with the CCDC.
2016-11-02 downloaded from the CCDC.
;
_cell_angle_alpha 90
_cell_angle_beta 90
_cell_angle_gamma 90
_cell_formula_units_Z 2
_cell_length_a 8.4676(7)
_cell_length_b 8.4676(7)
_cell_length_c 12.8196(11)
_cell_measurement_reflns_used 4002
_cell_measurement_temperature 100.0(5)
_cell_measurement_theta_max 35.20
_cell_measurement_theta_min 2.88
_cell_volume 919.17(13)
_computing_cell_refinement 'SAINT (Bruker, 2013)'
_computing_data_collection 'APEX2 (Bruker, 2013)'
_computing_data_reduction 'SAINT (Bruker, 2013)'
_computing_molecular_graphics 'SHELXTL (Sheldrick, 2008)'
_computing_publication_material 'SHELXTL (Sheldrick, 2008)'
_computing_structure_refinement 'SHELXL-2013 (Sheldrick, 2013)'
_computing_structure_solution 'SIR97 (Altomare et al., 1999)'
_diffrn_ambient_temperature 100.0(5)
_diffrn_measured_fraction_theta_full 0.999
_diffrn_measured_fraction_theta_max 0.987
_diffrn_measurement_device_type 'Bruker SMART APEX II CCD platform'
_diffrn_measurement_method '\w scans'
_diffrn_radiation_type MoK\a
_diffrn_radiation_wavelength 0.71073
_diffrn_reflns_av_R_equivalents 0.0345
_diffrn_reflns_av_unetI/netI 0.0160
_diffrn_reflns_Laue_measured_fraction_full 0.999
_diffrn_reflns_Laue_measured_fraction_max 0.987
_diffrn_reflns_limit_h_max 14
_diffrn_reflns_limit_h_min -14
_diffrn_reflns_limit_k_max 14
_diffrn_reflns_limit_k_min -14
_diffrn_reflns_limit_l_max 22
_diffrn_reflns_limit_l_min -22
_diffrn_reflns_number 34629
_diffrn_reflns_point_group_measured_fraction_full 0.999
_diffrn_reflns_point_group_measured_fraction_max 0.983
_diffrn_reflns_theta_full 37.785
_diffrn_reflns_theta_max 38.697
_diffrn_reflns_theta_min 1.588
_diffrn_source 'fine-focus sealed tube'
_exptl_absorpt_coefficient_mu 5.677
_exptl_absorpt_correction_T_max 0.4405
_exptl_absorpt_correction_T_min 0.3290
_exptl_absorpt_correction_type multi-scan
_exptl_absorpt_process_details 'SADABS (Sheldrick, 2012)'
_exptl_crystal_colour colorless
_exptl_crystal_density_diffrn 1.644
_exptl_crystal_description block
_exptl_crystal_F_000 448
_exptl_crystal_size_max 0.18
_exptl_crystal_size_mid 0.16
_exptl_crystal_size_min 0.12
_refine_diff_density_max 5.421
_refine_diff_density_min -2.269
_refine_diff_density_rms 0.170
_refine_ls_abs_structure_details
; 
 Flack x determined using 1022 quotients [(I+)-(I-)]/[(I+)+(I-)] 
 (Parsons and Flack (2004), Acta Cryst. A60, s61). 
;
_refine_ls_abs_structure_Flack -0.023(6)
_refine_ls_extinction_method none
_refine_ls_goodness_of_fit_ref 1.170
_refine_ls_hydrogen_treatment constr
_refine_ls_matrix_type full
_refine_ls_number_parameters 83
_refine_ls_number_reflns 2761
_refine_ls_number_restraints 28
_refine_ls_restrained_S_all 1.167
_refine_ls_R_factor_all 0.0440
_refine_ls_R_factor_gt 0.0391
_refine_ls_shift/su_max 0.000
_refine_ls_shift/su_mean 0.000
_refine_ls_structure_factor_coef Fsqd
_refine_ls_weighting_details
; 
 w=1/[\s^2^(Fo^2^)+(0.0286P)^2^+3.1716P] 
 where P=(Fo^2^+2Fc^2^)/3 
;
_refine_ls_weighting_scheme calc
_refine_ls_wR_factor_gt 0.0908
_refine_ls_wR_factor_ref 0.0927
_reflns_Friedel_coverage 0.765
_reflns_Friedel_fraction_full 1.000
_reflns_Friedel_fraction_max 0.977
_reflns_number_gt 2491
_reflns_number_total 2761
_reflns_threshold_expression 'I > 2\s(I)'
_cod_data_source_file c6dt03199d2.cif
_cod_data_source_block haneb04
_cod_depositor_comments 'Adding full bibliography for 7041078--7041081.cif.'
_cod_original_cell_volume 919.17(17)
_cod_database_code 7041080
_shelx_space_group_comment
; 
The symmetry employed for this shelxl refinement is uniquely defined 
by the following loop, which should always be used as a source of 
symmetry information in preference to the above space-group names. 
They are only intended as comments. 
;
_shelx_estimated_absorpt_t_min 0.428
_shelx_estimated_absorpt_t_max 0.549
_shelxl_version_number 2013-2

loop_
_space_group_symop_operation_xyz
'x, y, z'
'-x, -y, z'
'y, -x, -z'
'-y, x, -z'
'-x+1/2, y+1/2, -z'
'x+1/2, -y+1/2, -z'
'-y+1/2, -x+1/2, z'
'y+1/2, x+1/2, z'

loop_
_atom_site_label
_atom_site_type_symbol
_atom_site_fract_x
_atom_site_fract_y
_atom_site_fract_z
_atom_site_U_iso_or_equiv
_atom_site_adp_type
_atom_site_occupancy
_atom_site_site_symmetry_order
_atom_site_calc_flag
_atom_site_refinement_flags_posn
_atom_site_refinement_flags_adp
_atom_site_refinement_flags_occupancy
_atom_site_disorder_assembly
_atom_site_disorder_group
Hf1 Hf 0.5000 0.0000 0.32900(2) 0.02548(9) Uani 1 4 d S T P . .
C1 C 0.7336(18) 0.1874(18) 0.3291(10) 0.062(9) Uani 0.5 1 d D . P A -1
H1 H 0.7817 0.2097 0.2638 0.075 Uiso 0.5 1 calc R U P A -1
C2 C 0.6077(16) 0.271(2) 0.3763(14) 0.047(3) Uani 0.5 1 d D . P A -1
H2 H 0.5564 0.3605 0.3474 0.056 Uiso 0.5 1 calc R U P A -1
C3 C 0.571(2) 0.202(2) 0.4711(12) 0.049(3) Uani 0.5 1 d D . P A -1
H3 H 0.4908 0.2352 0.5182 0.059 Uiso 0.5 1 calc R U P A -1
C4 C 0.673(2) 0.074(2) 0.4846(12) 0.049(3) Uani 0.5 1 d D . P A -1
H4 H 0.6744 0.0052 0.5430 0.059 Uiso 0.5 1 calc R U P A -1
C5 C 0.773(2) 0.0640(18) 0.3985(13) 0.047(3) Uani 0.5 1 d D . P A -1
H5 H 0.8540 -0.0124 0.3883 0.056 Uiso 0.5 1 calc R U P A -1
O1 O 0.3782(7) 0.1218(7) 0.2323(6) 0.0457(17) Uani 1 2 d S T P A .
C6 C 0.3169(12) 0.2390(12) 0.1615(7) 0.031(2) Uani 0.5 1 d D . P A -1
C7 C 0.163(2) 0.295(2) 0.2095(13) 0.058(7) Uani 0.5 1 d D . P A -1
H7A H 0.0911 0.2050 0.2168 0.086 Uiso 0.5 1 calc R U P A -1
H7B H 0.1151 0.3748 0.1643 0.086 Uiso 0.5 1 calc R U P A -1
H7C H 0.1843 0.3406 0.2783 0.086 Uiso 0.5 1 calc R U P A -1
C8 C 0.425(2) 0.3778(19) 0.1416(12) 0.058(5) Uani 0.5 1 d D . P A -1
H8A H 0.4496 0.4302 0.2079 0.087 Uiso 0.5 1 calc R U P A -1
H8B H 0.3732 0.4528 0.0947 0.087 Uiso 0.5 1 calc R U P A -1
H8C H 0.5234 0.3403 0.1095 0.087 Uiso 0.5 1 calc R U P A -1
C9 C 0.287(2) 0.1479(18) 0.0621(9) 0.053(4) Uani 0.5 1 d D . P A -1
H9A H 0.3886 0.1216 0.0293 0.080 Uiso 0.5 1 calc R U P A -1
H9B H 0.2244 0.2125 0.0142 0.080 Uiso 0.5 1 calc R U P A -1
H9C H 0.2300 0.0504 0.0783 0.080 Uiso 0.5 1 calc R U P A -1

loop_
_atom_site_aniso_label
_atom_site_aniso_U_11
_atom_site_aniso_U_22
_atom_site_aniso_U_33
_atom_site_aniso_U_23
_atom_site_aniso_U_13
_atom_site_aniso_U_12
Hf1 0.02833(11) 0.02833(11) 0.01978(13) 0.000 0.000 -0.0007(5)
C1 0.045(10) 0.09(2) 0.047(7) 0.027(9) -0.010(7) -0.034(14)
C2 0.033(5) 0.037(5) 0.071(8) 0.010(5) -0.022(5) -0.007(5)
C3 0.039(6) 0.064(9) 0.045(5) -0.021(6) 0.000(5) -0.007(4)
C4 0.039(6) 0.064(9) 0.045(5) -0.021(6) 0.000(5) -0.007(4)
C5 0.033(5) 0.037(5) 0.071(8) 0.010(5) -0.022(5) -0.007(5)
O1 0.052(3) 0.052(3) 0.033(3) 0.007(2) -0.007(2) 0.007(3)
C6 0.037(5) 0.031(5) 0.026(4) 0.004(3) -0.007(4) -0.004(4)
C7 0.054(13) 0.059(14) 0.060(8) 0.008(8) 0.007(8) 0.013(12)
C8 0.083(12) 0.053(9) 0.038(6) 0.013(7) -0.011(7) -0.031(9)
C9 0.085(12) 0.046(8) 0.030(5) -0.002(5) -0.017(6) -0.009(8)

loop_
_atom_type_symbol
_atom_type_description
_atom_type_scat_dispersion_real
_atom_type_scat_dispersion_imag
_atom_type_scat_source
C C 0.0033 0.0016 'International Tables Vol C Tables 4.2.6.8 and 6.1.1.4'
H H 0.0000 0.0000 'International Tables Vol C Tables 4.2.6.8 and 6.1.1.4'
O O 0.0106 0.0060 'International Tables Vol C Tables 4.2.6.8 and 6.1.1.4'
Hf Hf -0.5830 6.1852 'International Tables Vol C Tables 4.2.6.8 and 6.1.1.4'

loop_
_geom_angle_atom_site_label_1
_geom_angle_atom_site_label_2
_geom_angle_atom_site_label_3
_geom_angle
_geom_angle_site_symmetry_1
_geom_angle_site_symmetry_3
O1 Hf1 O1 99.3(5) . 2_655
O1 Hf1 C1 94.8(4) . .
O1 Hf1 C1 85.2(4) 2_655 .
O1 Hf1 C5 127.1(3) . .
O1 Hf1 C5 81.4(4) 2_655 .
C1 Hf1 C5 32.3(4) . .
O1 Hf1 C2 82.0(4) . .
O1 Hf1 C2 116.6(4) 2_655 .
C1 Hf1 C2 32.4(4) . .
C5 Hf1 C2 52.9(4) . .
O1 Hf1 C4 133.1(5) . .
O1 Hf1 C4 109.2(5) 2_655 .
C1 Hf1 C4 53.0(5) . .
C5 Hf1 C4 31.8(4) . .
C2 Hf1 C4 52.1(5) . .
O1 Hf1 C3 103.1(5) . .
O1 Hf1 C3 133.8(4) 2_655 .
C1 Hf1 C3 53.2(4) . .
C5 Hf1 C3 52.9(5) . .
C2 Hf1 C3 31.4(4) . .
C4 Hf1 C3 31.7(3) . .
C5 C1 C2 106.2(10) . .
C5 C1 Hf1 73.9(7) . .
C2 C1 Hf1 74.1(8) . .
C5 C1 H1 126.9 . .
C2 C1 H1 126.9 . .
Hf1 C1 H1 117.3 . .
C3 C2 C1 109.6(12) . .
C3 C2 Hf1 75.4(6) . .
C1 C2 Hf1 73.6(7) . .
C3 C2 H2 125.2 . .
C1 C2 H2 125.2 . .
Hf1 C2 H2 117.6 . .
C2 C3 C4 107.2(15) . .
C2 C3 Hf1 73.2(6) . .
C4 C3 Hf1 73.6(9) . .
C2 C3 H3 126.4 . .
C4 C3 H3 126.4 . .
Hf1 C3 H3 118.8 . .
C5 C4 C3 109.1(16) . .
C5 C4 Hf1 73.5(6) . .
C3 C4 Hf1 74.8(10) . .
C5 C4 H4 125.4 . .
C3 C4 H4 125.4 . .
Hf1 C4 H4 118.1 . .
C4 C5 C1 108.0(13) . .
C4 C5 Hf1 74.7(6) . .
C1 C5 Hf1 73.7(7) . .
C4 C5 H5 126.0 . .
C1 C5 H5 126.0 . .
Hf1 C5 H5 117.5 . .
C6 O1 Hf1 166.6(4) . .
O1 C6 C9 103.9(9) . .
O1 C6 C8 114.9(10) . .
C9 C6 C8 110.8(9) . .
O1 C6 C7 105.5(9) . .
C9 C6 C7 111.1(10) . .
C8 C6 C7 110.3(11) . .
C6 C7 H7A 109.5 . .
C6 C7 H7B 109.5 . .
H7A C7 H7B 109.5 . .
C6 C7 H7C 109.5 . .
H7A C7 H7C 109.5 . .
H7B C7 H7C 109.5 . .
C6 C8 H8A 109.5 . .
C6 C8 H8B 109.5 . .
H8A C8 H8B 109.5 . .
C6 C8 H8C 109.5 . .
H8A C8 H8C 109.5 . .
H8B C8 H8C 109.5 . .
C6 C9 H9A 109.5 . .
C6 C9 H9B 109.5 . .
H9A C9 H9B 109.5 . .
C6 C9 H9C 109.5 . .
H9A C9 H9C 109.5 . .
H9B C9 H9C 109.5 . .

loop_
_geom_bond_atom_site_label_1
_geom_bond_atom_site_label_2
_geom_bond_distance
_geom_bond_site_symmetry_2
Hf1 O1 1.915(7) .
Hf1 O1 1.915(7) 2_655
Hf1 C1 2.535(11) .
Hf1 C5 2.538(16) .
Hf1 C2 2.542(17) .
Hf1 C4 2.554(14) .
Hf1 C3 2.569(14) .
C1 C5 1.413(15) .
C1 C2 1.416(17) .
C1 H1 0.9500 .
C2 C3 1.384(16) .
C2 H2 0.9500 .
C3 C4 1.398(15) .
C3 H3 0.9500 .
C4 C5 1.394(17) .
C4 H4 0.9500 .
C5 H5 0.9500 .
O1 C6 1.441(13) .
C6 C9 1.510(11) .
C6 C8 1.514(12) .
C6 C7 1.514(12) .
C7 H7A 0.9800 .
C7 H7B 0.9800 .
C7 H7C 0.9800 .
C8 H8A 0.9800 .
C8 H8B 0.9800 .
C8 H8C 0.9800 .
C9 H9A 0.9800 .
C9 H9B 0.9800 .
C9 H9C 0.9800 .

loop_
_geom_torsion_atom_site_label_1
_geom_torsion_atom_site_label_2
_geom_torsion_atom_site_label_3
_geom_torsion_atom_site_label_4
_geom_torsion
C5 C1 C2 C3 -0.1(3)
Hf1 C1 C2 C3 67.4(6)
C5 C1 C2 Hf1 -67.5(6)
C1 C2 C3 C4 0.0(3)
Hf1 C2 C3 C4 66.3(8)
C1 C2 C3 Hf1 -66.2(7)
C2 C3 C4 C5 0.0(6)
Hf1 C3 C4 C5 66.1(5)
C2 C3 C4 Hf1 -66.0(4)
C3 C4 C5 C1 -0.1(7)
Hf1 C4 C5 C1 66.8(8)
C3 C4 C5 Hf1 -66.9(8)
C2 C1 C5 C4 0.1(6)
Hf1 C1 C5 C4 -67.5(6)
C2 C1 C5 Hf1 67.6(6)
Hf1 O1 C6 C9 124(3)
Hf1 O1 C6 C8 3(3)
Hf1 O1 C6 C7 -119(3)
